data_2012261
loop_
_publ_author_name
'Boer, D. Roeland'
'Kooijman, Huub'
'Groen, Marinus'
'van der Louw, Jaap'
'Kelder, Jan'
'Kroon, Jan'

_publ_section_title
;
 Conformational comparison of five follicular fluid meiosis-activating
 sterol-related active and inactive compounds
;
_journal_issue 10
_journal_name_full 'Acta Crystallographica Section C'
_journal_page_first 1177
_journal_page_last 1181
_journal_paper_doi 10.1107/S0108270101010010
_journal_volume 57
_journal_year 2001
_chemical_formula_iupac 'C30 H42 O'
_chemical_formula_moiety 'C30 H42 O'
_chemical_formula_sum 'C30 H42 O'
_chemical_formula_weight 418.64
_chemical_name_common ORG39097
_chemical_name_systematic
;
4,4-dimethyl-22-phenyl-23,24-dinor-5\a-cholane-8,14-dien-3\b-ol
;
_space_group_IT_number 5
_symmetry_cell_setting monoclinic
_symmetry_space_group_name_Hall 'C 2y'
_symmetry_space_group_name_H-M 'C 1 2 1'
_cell_angle_alpha 90
_cell_angle_beta 121.927(12)
_cell_angle_gamma 90
_cell_formula_units_Z 8
_cell_length_a 23.785(9)
_cell_length_b 13.610(3)
_cell_length_c 19.080(7)
_cell_measurement_reflns_used 32980
_cell_measurement_temperature 150
_cell_measurement_theta_max 28.42
_cell_measurement_theta_min 2.02
_cell_volume 5242(3)
_computing_cell_refinement 'DENZO (Otwinowski & Minor, 1997)'
_computing_data_collection 'COLLECT (Nonius, 1998)'
_computing_data_reduction 'DENZO (Otwinowski & Minor, 1997)'
_computing_molecular_graphics 'PLATON (Spek, 2001)'
_computing_publication_material PLATON
_computing_structure_refinement 'SHELXL97 (Sheldrick, 1997)'
_computing_structure_solution 'SHELXS97 (Sheldrick, 1997)'
_diffrn_ambient_temperature 150
_diffrn_detector_area_resol_mean 18.4
_diffrn_measured_fraction_theta_full .99
_diffrn_measured_fraction_theta_max .99
_diffrn_measurement_device_type 'Enraf-Nonius \k-CCD'
_diffrn_measurement_method '\f and \w scans with \k offsets'
_diffrn_radiation_monochromator graphite
_diffrn_radiation_source 'fine-focus sealed tube'
_diffrn_radiation_type MoK\a
_diffrn_radiation_wavelength .71073
_diffrn_reflns_av_R_equivalents .0487
_diffrn_reflns_av_sigmaI/netI .0303
_diffrn_reflns_limit_h_max 28
_diffrn_reflns_limit_h_min -28
_diffrn_reflns_limit_k_max 15
_diffrn_reflns_limit_k_min -15
_diffrn_reflns_limit_l_max 22
_diffrn_reflns_limit_l_min -22
_diffrn_reflns_number 29708
_diffrn_reflns_reduction_process
;
  ?
;
_diffrn_reflns_theta_full 25.25
_diffrn_reflns_theta_max 25.25
_diffrn_reflns_theta_min 2.02
_exptl_absorpt_coefficient_mu .062
_exptl_absorpt_correction_type none
_exptl_crystal_colour colourless
_exptl_crystal_density_diffrn 1.061
_exptl_crystal_density_method none
_exptl_crystal_description block
_exptl_crystal_F_000 1840
_exptl_crystal_size_max .2
_exptl_crystal_size_mid .2
_exptl_crystal_size_min .1
_refine_diff_density_max .27
_refine_diff_density_min -.29
_refine_ls_extinction_method none
_refine_ls_goodness_of_fit_ref 1.093
_refine_ls_hydrogen_treatment constr
_refine_ls_matrix_type full
_refine_ls_number_parameters 559
_refine_ls_number_reflns 4917
_refine_ls_number_restraints 1
_refine_ls_restrained_S_all 1.092
_refine_ls_R_factor_all .0479
_refine_ls_R_factor_gt .0459
_refine_ls_shift/su_max .034
_refine_ls_shift/su_mean .001
_refine_ls_structure_factor_coef Fsqd
_refine_ls_weighting_details 'w=1/[\s^2^(F~o~^2^)+(0.0671P)^2^+2.59P] where P=(F~o~^2^+2F~c~^2^)/3'
_refine_ls_weighting_scheme calc
_refine_ls_wR_factor_ref .1194
_reflns_number_gt 4763
_reflns_number_total 4917
_reflns_threshold_expression I>2\s(I)
_cod_data_source_file gg1052.cif
_cod_data_source_block III
_cod_depositor_comments
;
The following automatic conversions were performed:
'_symmetry_cell_setting' value 'Monoclinic' changed to 'monoclinic'
according to '/home/saulius/struct/CIF-dictionaries/cif_core.dic'
dictionary named 'cif_core.dic' version 2.4.1 from 2010-06-29.

Automatic conversion script
Id: cif_fix_enum 1527 2010-12-29 10:47:43Z saulius 

The following automatic conversions were performed:

'_symmetry_cell_setting' value 'Monoclinic' changed to 'monoclinic'
according to /home/saulius/struct/CIF-dictionaries/cif_core.dic
dictionary named 'cif_core.dic' version 2.4.1 from 2010-06-29.

Automatic conversion script
Id: cif_fix_values 1715 2011-07-08 13:25:40Z adriana 
;
_cod_original_sg_symbol_H-M 'C 2'
_cod_database_code 2012261
_cod_database_fobs_code 2012261

loop_
_symmetry_equiv_pos_as_xyz
x,y,z
-x,y,-z
1/2+x,1/2+y,z
1/2-x,1/2+y,-z

loop_
_atom_site_aniso_label
_atom_site_aniso_U_11
_atom_site_aniso_U_22
_atom_site_aniso_U_33
_atom_site_aniso_U_12
_atom_site_aniso_U_13
_atom_site_aniso_U_23
O3 .0390(10) .0313(10) .0384(10) -.0089(8) .0211(9) -.0049(8)
C1 .0332(13) .0332(15) .0279(12) -.0047(12) .0183(11) -.0023(11)
C2 .0397(15) .0353(15) .0318(14) -.0092(12) .0231(12) -.0023(12)
C3 .0286(13) .0279(14) .0298(13) -.0060(11) .0137(11) -.0027(10)
C4 .0330(13) .0302(14) .0261(13) -.0026(11) .0150(11) -.0009(11)
C5 .0295(13) .0315(15) .0219(12) -.0002(11) .0131(10) .0020(10)
C6 .0576(19) .0367(17) .0300(14) -.0058(14) .0243(14) -.0009(12)
C7 .0504(17) .0333(15) .0314(14) -.0089(13) .0249(13) -.0012(12)
C8 .0329(14) .0303(14) .0282(13) -.0019(11) .0163(11) .0018(11)
C9 .0391(15) .0326(15) .0252(13) -.0029(12) .0155(12) .0018(11)
C10 .0286(12) .0293(13) .0212(12) -.0009(11) .0131(10) .0022(10)
C11 .0444(16) .0336(15) .0297(13) -.0085(12) .0227(12) -.0011(11)
C12 .0389(15) .0342(15) .0280(13) -.0053(12) .0195(12) -.0029(11)
C13 .0306(13) .0276(14) .0261(12) -.0038(11) .0119(11) .0008(11)
C14 .0395(15) .0323(15) .0264(13) -.0060(12) .0175(12) -.0002(11)
C15 .0535(18) .0362(16) .0304(14) -.0011(14) .0212(13) .0010(12)
C16 .0460(16) .0323(15) .0277(13) -.0037(12) .0171(12) .0026(11)
C17 .0316(14) .0312(15) .0262(12) -.0018(11) .0121(11) .0021(11)
C18 .0329(14) .0383(16) .0385(15) -.0022(12) .0150(13) .0057(13)
C19 .0326(14) .0380(16) .0308(13) .0025(12) .0149(12) .0046(12)
C20 .0359(14) .0300(14) .0244(13) -.0038(11) .0114(11) .0009(11)
C21 .059(2) .0405(18) .0319(15) -.0110(15) .0216(15) -.0047(13)
C22 .0404(16) .0327(15) .0280(14) -.0012(12) .0112(12) .0009(12)
C23 .0399(15) .0254(14) .0274(13) .0041(11) .0138(12) .0040(11)
C24 .0386(15) .0378(16) .0306(13) .0025(13) .0164(12) .0005(12)
C25 .0407(16) .0404(17) .0362(15) -.0030(13) .0146(13) -.0009(13)
C26 .0547(19) .0331(16) .0280(14) .0039(14) .0106(14) -.0004(12)
C27 .066(2) .0406(18) .0286(14) .0182(16) .0236(14) .0047(12)
C28 .0425(16) .0420(17) .0371(15) .0082(13) .0219(13) .0074(13)
C41 .0412(15) .0320(15) .0400(15) -.0027(12) .0270(13) -.0026(12)
C42 .0470(17) .0376(16) .0285(14) -.0110(13) .0184(13) -.0022(12)
O3A .0385(11) .0320(11) .0388(11) .0007(8) .0204(9) .0089(8)
C1A .0256(12) .0328(15) .0322(13) -.0018(11) .0096(11) .0050(12)
C2A .0278(13) .0322(15) .0373(15) -.0054(11) .0128(12) .0054(12)
C3A .0307(13) .0290(14) .0304(13) -.0006(11) .0160(11) .0041(11)
C4A .0296(13) .0298(14) .0305(13) -.0001(11) .0135(11) .0047(11)
C5A .0259(12) .0289(14) .0284(13) -.0006(10) .0127(11) .0012(11)
C6A .0274(14) .0392(17) .0433(16) .0004(12) .0149(13) .0099(13)
C7A .0296(14) .0340(15) .0391(15) -.0059(11) .0122(12) .0082(12)
C8A .0299(13) .0316(14) .0236(12) -.0007(11) .0121(11) .0017(11)
C9A .0294(13) .0290(14) .0260(12) -.0012(11) .0122(11) -.0003(11)
C10A .0277(13) .0275(14) .0250(12) -.0034(11) .0116(10) .0003(10)
C11A .0272(13) .0300(14) .0308(13) -.0039(11) .0089(11) .0050(11)
C12A .0283(13) .0321(15) .0323(13) .0001(11) .0136(11) .0046(11)
C13A .0295(13) .0247(13) .0232(12) -.0015(10) .0106(11) .0000(10)
C14A .0321(13) .0318(15) .0230(12) -.0038(11) .0130(11) -.0007(11)
C15A .0330(14) .0372(16) .0276(13) -.0040(12) .0079(12) .0045(12)
C16A .0425(16) .0308(15) .0242(12) -.0090(13) .0067(12) -.0006(11)
C17A .0392(15) .0272(14) .0228(12) -.0028(11) .0131(11) -.0026(10)
C18A .0348(14) .0341(15) .0241(13) .0003(12) .0123(11) -.0027(11)
C19A .0497(17) .0328(15) .0307(14) -.0024(13) .0202(13) -.0027(12)
C20A .0402(15) .0273(14) .0262(13) -.0020(12) .0141(12) -.0003(11)
C21A .0412(16) .0347(16) .0386(15) .0052(12) .0217(13) .0075(12)
C22A .064(2) .0301(16) .0287(14) -.0036(15) .0172(14) -.0011(12)
C23A .0409(15) .0272(15) .0288(13) -.0009(12) .0130(12) -.0014(11)
C24A .0431(19) .043(2) .101(3) -.0009(16) .026(2) -.008(2)
C25A .063(3) .038(3) .140(6) .017(2) -.050(3) -.004(3)
C26A .251(11) .037(3) .034(2) -.031(5) -.017(4) -.004(2)
C27A .246(9) .052(3) .064(3) -.064(4) .099(5) -.026(3)
C28A .104(3) .0405(19) .058(2) -.017(2) .055(2) -.0121(17)
C41A .0338(15) .0377(16) .0378(15) -.0020(12) .0137(13) .0113(13)
C42A .0394(16) .0365(17) .0499(17) .0073(13) .0283(14) .0079(13)

loop_
_atom_site_label
_atom_site_fract_x
_atom_site_fract_y
_atom_site_fract_z
_atom_site_U_iso_or_equiv
_atom_site_thermal_displace_type
_atom_site_calc_flag
_atom_site_refinement_flags
_atom_site_occupancy
_atom_site_type_symbol
O3 .08993(10) -.04455(15) .06291(12) .0359(6) Uani . . 1.000 O
C1 .16336(13) .1789(2) .19857(16) .0304(8) Uani . . 1.000 C
C2 .14246(14) .0720(2) .17404(17) .0335(8) Uani . . 1.000 C
C3 .10875(13) .0572(2) .08092(16) .0296(8) Uani . . 1.000 C
C4 .15369(14) .0875(2) .04829(16) .0301(8) Uani . . 1.000 C
C5 .17849(13) .1939(2) .07838(15) .0279(8) Uani . . 1.000 C
C6 .21886(17) .2376(2) .04608(18) .0409(10) Uani . . 1.000 C
C7 .22206(16) .3491(2) .05453(17) .0368(9) Uani . . 1.000 C
C8 .23284(13) .3850(2) .13453(16) .0304(8) Uani . . 1.000 C
C9 .22266(14) .3274(2) .18599(16) .0330(8) Uani . . 1.000 C
C10 .21110(12) .2162(2) .17241(15) .0264(7) Uani . . 1.000 C
C11 .23704(15) .3672(2) .26750(17) .0344(8) Uani . . 1.000 C
C12 .23541(14) .4790(2) .27326(17) .0328(8) Uani . . 1.000 C
C13 .27415(13) .5293(2) .23959(16) .0296(8) Uani . . 1.000 C
C14 .24729(14) .4902(2) .15252(16) .0327(8) Uani . . 1.000 C
C15 .24786(16) .5611(2) .10343(18) .0405(9) Uani . . 1.000 C
C16 .26706(16) .6586(2) .14690(17) .0365(8) Uani . . 1.000 C
C17 .26142(14) .6414(2) .22320(16) .0312(8) Uani . . 1.000 C
C18 .34844(14) .5040(2) .29311(18) .0385(9) Uani . . 1.000 C
C19 .27948(13) .1668(2) .22801(17) .0347(8) Uani . . 1.000 C
C20 .30123(14) .7142(2) .29405(16) .0323(8) Uani . . 1.000 C
C21 .29462(18) .6960(3) .36779(19) .0450(10) Uani . . 1.000 C
C22 .27984(15) .8202(2) .26154(17) .0371(9) Uani . . 1.000 C
C23 .31736(14) .8997(2) .32460(16) .0329(8) Uani . . 1.000 C
C24 .38048(14) .9274(2) .34426(17) .0366(8) Uani . . 1.000 C
C25 .41526(16) 1.0001(2) .40165(18) .0419(9) Uani . . 1.000 C
C26 .38816(17) 1.0463(2) .44186(18) .0441(10) Uani . . 1.000 C
C27 .32556(18) 1.0198(2) .42318(18) .0458(10) Uani . . 1.000 C
C28 .29050(16) .9475(2) .36486(18) .0401(9) Uani . . 1.000 C
C41 .20900(14) .0120(2) .07354(18) .0350(9) Uani . . 1.000 C
C42 .11015(16) .0887(2) -.04639(17) .0385(9) Uani . . 1.000 C
O3A .00040(10) .88950(15) .10173(12) .0365(6) Uani . . 1.000 O
C1A .08220(13) .6718(2) .24361(17) .0330(8) Uani . . 1.000 C
C2A .07077(13) .7780(2) .21255(17) .0346(8) Uani . . 1.000 C
C3A .00763(13) .7883(2) .12750(16) .0301(8) Uani . . 1.000 C
C4A -.05429(13) .7540(2) .12715(16) .0311(8) Uani . . 1.000 C
C5A -.04046(12) .6478(2) .16294(16) .0285(8) Uani . . 1.000 C
C6A -.09909(14) .5998(2) .1614(2) .0385(9) Uani . . 1.000 C
C7A -.09049(14) .4894(2) .16797(19) .0372(8) Uani . . 1.000 C
C8A -.02110(13) .4576(2) .23222(15) .0294(8) Uani . . 1.000 C
C9A .03143(13) .5190(2) .26628(15) .0293(8) Uani . . 1.000 C
C10A .02396(13) .6303(2) .24864(15) .0279(8) Uani . . 1.000 C
C11A .09998(13) .4812(2) .32986(17) .0325(8) Uani . . 1.000 C
C12A .10804(13) .3697(2) .32820(17) .0321(8) Uani . . 1.000 C
C13A .05136(13) .3139(2) .32688(15) .0274(7) Uani . . 1.000 C
C14A -.01292(13) .3526(2) .25358(15) .0297(8) Uani . . 1.000 C
C15A -.05732(14) .2806(2) .21751(17) .0366(8) Uani . . 1.000 C
C16A -.02954(15) .1828(2) .25723(17) .0379(8) Uani . . 1.000 C
C17A .04616(14) .2020(2) .30611(16) .0313(8) Uani . . 1.000 C
C18A .05176(14) .3329(2) .40681(15) .0326(8) Uani . . 1.000 C
C19A .02426(16) .6786(2) .32214(17) .0383(9) Uani . . 1.000 C
C20A .08561(14) .1290(2) .37632(16) .0329(8) Uani . . 1.000 C
C21A .16049(15) .1452(2) .42054(18) .0379(9) Uani . . 1.000 C
C22A .06730(18) .0226(2) .34242(18) .0445(10) Uani . . 1.000 C
C23A .09743(14) -.0558(2) .40698(16) .0350(8) Uani . . 1.000 C
C24A .15314(19) -.1077(3) .4230(3) .0683(14) Uani . . 1.000 C
C25A .1788(3) -.1806(4) .4833(5) .131(2) Uani . . 1.000 C
C26A .1517(6) -.2058(4) .5238(3) .153(4) Uani . . 1.000 C
C27A .0968(5) -.1565(4) .5112(3) .112(3) Uani . . 1.000 C
C28A .0682(2) -.0811(3) .4511(2) .0615(14) Uani . . 1.000 C
C41A -.11193(14) .7490(2) .03617(18) .0390(9) Uani . . 1.000 C
C42A -.07358(15) .8276(2) .1726(2) .0396(10) Uani . . 1.000 C
H1A .18480 .18510 .25800 .0360 Uiso . R 1.000 H
H1B .12410 .22000 .17320 .0360 Uiso . R 1.000 H
H2A .18120 .03000 .20240 .0400 Uiso . R 1.000 H
H2B .11220 .05300 .19120 .0400 Uiso . R 1.000 H
H3 .06850 .09750 .05310 .0360 Uiso . R 1.000 H
H3B .07010 -.04800 .00420 .0540 Uiso . R .500 H
H3C .05690 -.05730 .07620 .0540 Uiso . R .500 H
H5 .13790 .23330 .05190 .0330 Uiso . R 1.000 H
H6A .19910 .21990 -.01160 .0490 Uiso . R 1.000 H
H6B .26340 .21070 .07670 .0490 Uiso . R 1.000 H
H7A .25770 .37310 .04860 .0440 Uiso . R 1.000 H
H7B .18100 .37660 .00980 .0440 Uiso . R 1.000 H
H11A .28050 .34430 .31040 .0410 Uiso . R 1.000 H
H11B .20500 .33970 .27880 .0410 Uiso . R 1.000 H
H12A .25430 .49790 .33050 .0390 Uiso . R 1.000 H
H12B .18980 .50130 .24220 .0390 Uiso . R 1.000 H
H15 .23770 .55090 .04980 .0490 Uiso . R 1.000 H
H16A .23710 .71010 .11190 .0440 Uiso . R 1.000 H
H16B .31200 .67630 .16340 .0440 Uiso . R 1.000 H
H17 .21480 .65190 .20450 .0370 Uiso . R 1.000 H
H18A .37170 .53580 .27090 .0580 Uiso . R 1.000 H
H18B .35410 .43420 .29320 .0580 Uiso . R 1.000 H
H18C .36580 .52630 .34860 .0580 Uiso . R 1.000 H
H19A .29750 .18600 .28440 .0520 Uiso . R 1.000 H
H19B .30900 .18700 .21070 .0520 Uiso . R 1.000 H
H19C .27440 .09670 .22340 .0520 Uiso . R 1.000 H
H20 .34810 .70710 .31250 .0390 Uiso . R 1.000 H
H21A .31160 .63190 .39000 .0680 Uiso . R 1.000 H
H21B .24880 .69970 .35070 .0680 Uiso . R 1.000 H
H21C .31930 .74480 .40930 .0680 Uiso . R 1.000 H
H22A .28550 .83000 .21530 .0450 Uiso . R 1.000 H
H22B .23300 .82720 .24110 .0450 Uiso . R 1.000 H
H24 .39950 .89630 .31830 .0440 Uiso . R 1.000 H
H25 .45710 1.01820 .41340 .0500 Uiso . R 1.000 H
H26 .41190 1.09470 .48100 .0530 Uiso . R 1.000 H
H27 .30700 1.05050 .44980 .0550 Uiso . R 1.000 H
H28 .24830 .93050 .35240 .0480 Uiso . R 1.000 H
H41A .24220 .03920 .06510 .0530 Uiso . R 1.000 H
H41B .19080 -.04620 .04060 .0530 Uiso . R 1.000 H
H41C .22860 -.00440 .13080 .0530 Uiso . R 1.000 H
H42A .13770 .09560 -.06900 .0580 Uiso . R 1.000 H
H42B .07980 .14290 -.06390 .0580 Uiso . R 1.000 H
H42C .08570 .02830 -.06540 .0580 Uiso . R 1.000 H
H1C .12230 .66890 .29800 .0400 Uiso . R 1.000 H
H1D .08870 .63090 .20690 .0400 Uiso . R 1.000 H
H2C .06770 .82000 .25150 .0410 Uiso . R 1.000 H
H2D .10830 .79970 .20970 .0410 Uiso . R 1.000 H
H3A .01210 .74790 .08820 .0360 Uiso . R 1.000 H
H5A -.03430 .60890 .12430 .0340 Uiso . R 1.000 H
H11C .11010 .50000 .38440 .0390 Uiso . R 1.000 H
H11D .13210 .51310 .32080 .0390 Uiso . R 1.000 H
H12C .14990 .35010 .37650 .0380 Uiso . R 1.000 H
H12D .10910 .35220 .27960 .0380 Uiso . R 1.000 H
H15A -.10040 .28990 .17300 .0440 Uiso . R 1.000 H
H16C -.04180 .13180 .21610 .0450 Uiso . R 1.000 H
H16D -.04450 .16430 .29380 .0450 Uiso . R 1.000 H
H17A .06080 .19380 .26720 .0380 Uiso . R 1.000 H
H18D .01680 .29590 .40550 .0490 Uiso . R 1.000 H
H18E .04510 .40170 .41110 .0490 Uiso . R 1.000 H
H18F .09360 .31290 .45360 .0490 Uiso . R 1.000 H
H19D .06200 .65590 .37300 .0570 Uiso . R 1.000 H
H19E -.01560 .66130 .32040 .0570 Uiso . R 1.000 H
H19F .02650 .74870 .31860 .0570 Uiso . R 1.000 H
H20A .07260 .13790 .41680 .0390 Uiso . R 1.000 H
H21D .17140 .20870 .44620 .0570 Uiso . R 1.000 H
H21E .17390 .14150 .38120 .0570 Uiso . R 1.000 H
H21F .18300 .09540 .46190 .0570 Uiso . R 1.000 H
H22C .01950 .01570 .31240 .0540 Uiso . R 1.000 H
H22D .08120 .01230 .30350 .0540 Uiso . R 1.000 H
H24A .17330 -.09390 .39360 .0820 Uiso . R 1.000 H
H25A .21740 -.21250 .49500 .1570 Uiso . R 1.000 H
H26A .16930 -.25730 .56140 .1830 Uiso . R 1.000 H
H27A .07830 -.17260 .54220 .1350 Uiso . R 1.000 H
H28A .03020 -.04890 .44120 .0740 Uiso . R 1.000 H
H32A -.03660 .89400 .04590 .0550 Uiso . R .500 H
H33A .04060 .90290 .10310 .0550 Uiso . R .500 H
H41D -.10400 .69660 .00870 .0580 Uiso . R 1.000 H
H41E -.11500 .81010 .00930 .0580 Uiso . R 1.000 H
H41F -.15260 .73700 .03390 .0580 Uiso . R 1.000 H
H42D -.10570 .79790 .18200 .0590 Uiso . R 1.000 H
H42E -.09220 .88550 .13950 .0590 Uiso . R 1.000 H
H42F -.03490 .84500 .22460 .0590 Uiso . R 1.000 H
H61A -.10210 .62430 .20700 .0460 Uiso . R 1.000 H
H62A -.13980 .61660 .11030 .0460 Uiso . R 1.000 H
H71A -.12110 .46150 .18140 .0450 Uiso . R 1.000 H
H72A -.10170 .46350 .11470 .0450 Uiso . R 1.000 H

loop_
_atom_type_symbol
_atom_type_description
_atom_type_scat_dispersion_real
_atom_type_scat_dispersion_imag
_atom_type_scat_source
O O .0106 .0060 'International Tables Vol C Tables 4.2.6.8 and 6.1.1.4'
H H .0000 .0000 'International Tables Vol C Tables 4.2.6.8 and 6.1.1.4'
C C .0033 .0016 'International Tables Vol C Tables 4.2.6.8 and 6.1.1.4'

loop_
_geom_angle_atom_site_label_1
_geom_angle_atom_site_label_2
_geom_angle_atom_site_label_3
_geom_angle
_geom_angle_publ_flag
C3 O3 H3B 102.97 no
C3 O3 H3C 107.77 no
H3B O3 H3C 109.49 no
H32A O3A H33A 109.48 no
C3A O3A H32A 108.26 no
C3A O3A H33A 103.57 no
C2 C1 C10 112.9(3) no
C1 C2 C3 111.5(2) no
O3 C3 C4 110.7(2) no
O3 C3 C2 108.1(2) no
C2 C3 C4 112.5(3) no
C5 C4 C41 114.4(3) no
C5 C4 C42 108.2(2) no
C3 C4 C42 107.2(3) no
C3 C4 C41 110.8(2) no
C41 C4 C42 108.0(2) no
C3 C4 C5 107.9(2) no
C6 C5 C10 110.8(2) no
C4 C5 C10 117.8(2) no
C4 C5 C6 114.5(2) no
C5 C6 C7 110.9(3) no
C6 C7 C8 114.0(2) no
C7 C8 C9 123.0(3) no
C9 C8 C14 119.8(3) no
C7 C8 C14 116.8(2) no
C10 C9 C11 116.8(2) no
C8 C9 C11 120.2(2) no
C8 C9 C10 121.7(3) no
C1 C10 C19 108.7(2) no
C9 C10 C19 106.4(2) no
C1 C10 C9 111.4(2) no
C1 C10 C5 107.7(2) no
C5 C10 C19 114.0(2) no
C5 C10 C9 108.7(2) no
C9 C11 C12 115.6(2) no
C11 C12 C13 111.7(3) no
C12 C13 C18 110.8(2) no
C14 C13 C17 101.4(2) no
C12 C13 C17 115.2(3) no
C17 C13 C18 112.7(2) no
C12 C13 C14 107.6(2) no
C14 C13 C18 108.5(3) no
C13 C14 C15 110.7(2) no
C8 C14 C13 120.4(2) no
C8 C14 C15 128.4(3) no
C14 C15 C16 111.1(3) no
C15 C16 C17 103.5(2) no
C13 C17 C20 119.5(2) no
C16 C17 C20 114.3(3) no
C13 C17 C16 103.5(2) no
C21 C20 C22 110.6(3) no
C17 C20 C22 109.3(2) no
C17 C20 C21 113.2(3) no
C20 C22 C23 114.7(2) no
C22 C23 C24 120.5(3) no
C24 C23 C28 117.9(3) no
C22 C23 C28 121.6(3) no
C23 C24 C25 121.1(3) no
C24 C25 C26 120.3(4) no
C25 C26 C27 119.4(3) no
C26 C27 C28 120.1(4) no
C23 C28 C27 121.2(4) no
C2 C1 H1A 108.99 no
H1A C1 H1B 107.78 no
C2 C1 H1B 108.94 no
C10 C1 H1A 109.06 no
C10 C1 H1B 109.07 no
C1 C2 H2A 109.32 no
C1 C2 H2B 109.24 no
C3 C2 H2A 109.30 no
H2A C2 H2B 108.06 no
C3 C2 H2B 109.31 no
C4 C3 H3 108.47 no
C2 C3 H3 108.51 no
O3 C3 H3 108.51 no
C4 C5 H5 103.98 no
C6 C5 H5 103.88 no
C10 C5 H5 103.97 no
C7 C6 H6B 109.53 no
H6A C6 H6B 107.97 no
C5 C6 H6B 109.43 no
C7 C6 H6A 109.52 no
C5 C6 H6A 109.49 no
C6 C7 H7A 108.73 no
C6 C7 H7B 108.69 no
H7A C7 H7B 107.64 no
C8 C7 H7B 108.82 no
C8 C7 H7A 108.77 no
C12 C11 H11B 108.39 no
H11A C11 H11B 107.48 no
C12 C11 H11A 108.40 no
C9 C11 H11B 108.35 no
C9 C11 H11A 108.34 no
C11 C12 H12A 109.31 no
C11 C12 H12B 109.30 no
C13 C12 H12A 109.25 no
C13 C12 H12B 109.26 no
H12A C12 H12B 107.90 no
C16 C15 H15 124.48 no
C14 C15 H15 124.42 no
C15 C16 H16A 111.09 no
C15 C16 H16B 111.04 no
C17 C16 H16A 111.03 no
H16A C16 H16B 109.00 no
C17 C16 H16B 111.12 no
C20 C17 H17 106.21 no
C16 C17 H17 106.25 no
C13 C17 H17 106.20 no
C13 C18 H18A 109.47 no
C13 C18 H18B 109.45 no
C13 C18 H18C 109.51 no
H18B C18 H18C 109.45 no
H18A C18 H18B 109.53 no
H18A C18 H18C 109.41 no
C10 C19 H19A 109.53 no
C10 C19 H19B 109.51 no
C10 C19 H19C 109.46 no
H19A C19 H19B 109.45 no
H19B C19 H19C 109.41 no
H19A C19 H19C 109.46 no
C22 C20 H20 107.85 no
C17 C20 H20 107.92 no
C21 C20 H20 107.87 no
C20 C21 H21A 109.39 no
C20 C21 H21B 109.42 no
C20 C21 H21C 109.53 no
H21A C21 H21B 109.55 no
H21A C21 H21C 109.48 no
H21B C21 H21C 109.46 no
C20 C22 H22B 108.47 no
H22A C22 H22B 107.64 no
C23 C22 H22A 108.58 no
C23 C22 H22B 108.60 no
C20 C22 H22A 108.59 no
C25 C24 H24 119.49 no
C23 C24 H24 119.44 no
C24 C25 H25 119.81 no
C26 C25 H25 119.85 no
C25 C26 H26 120.21 no
C27 C26 H26 120.37 no
C26 C27 H27 119.96 no
C28 C27 H27 119.98 no
C23 C28 H28 119.37 no
C27 C28 H28 119.45 no
C4 C41 H41B 109.42 no
H41A C41 H41C 109.46 no
C4 C41 H41C 109.46 no
H41A C41 H41B 109.54 no
C4 C41 H41A 109.53 no
H41B C41 H41C 109.42 no
H42A C42 H42B 109.54 no
H42A C42 H42C 109.55 no
H42B C42 H42C 109.42 no
C4 C42 H42C 109.40 no
C4 C42 H42A 109.48 no
C4 C42 H42B 109.44 no
C2A C1A C10A 112.8(3) no
C1A C2A C3A 111.8(2) no
O3A C3A C2A 108.8(2) no
O3A C3A C4A 110.3(3) no
C2A C3A C4A 112.2(2) no
C3A C4A C41A 107.3(2) no
C5A C4A C42A 114.3(2) no
C3A C4A C42A 111.6(2) no
C5A C4A C41A 108.0(2) no
C3A C4A C5A 107.4(2) no
C41A C4A C42A 108.0(3) no
C6A C5A C10A 109.6(2) no
C4A C5A C10A 117.7(2) no
C4A C5A C6A 114.2(3) no
C5A C6A C7A 110.0(3) no
C6A C7A C8A 113.2(3) no
C7A C8A C9A 123.4(2) no
C7A C8A C14A 115.6(3) no
C9A C8A C14A 121.0(3) no
C10A C9A C11A 117.3(2) no
C8A C9A C10A 122.2(3) no
C8A C9A C11A 120.3(2) no
C1A C10A C5A 107.2(2) no
C1A C10A C9A 111.7(3) no
C1A C10A C19A 109.1(2) no
C9A C10A C19A 106.0(2) no
C5A C10A C19A 114.7(3) no
C5A C10A C9A 108.4(2) no
C9A C11A C12A 114.4(2) no
C11A C12A C13A 111.8(3) no
C12A C13A C14A 106.9(2) no
C12A C13A C17A 115.9(3) no
C12A C13A C18A 110.8(2) no
C14A C13A C17A 101.4(2) no
C14A C13A C18A 109.2(3) no
C17A C13A C18A 111.9(2) no
C8A C14A C15A 128.2(3) no
C8A C14A C13A 120.9(2) no
C13A C14A C15A 110.9(2) no
C14A C15A C16A 112.0(3) no
C15A C16A C17A 102.4(2) no
C16A C17A C20A 113.4(3) no
C13A C17A C16A 103.2(2) no
C13A C17A C20A 118.8(2) no
C17A C20A C22A 109.6(2) no
C17A C20A C21A 112.7(3) no
C21A C20A C22A 110.6(3) no
C20A C22A C23A 114.6(2) no
C22A C23A C24A 122.1(4) no
C22A C23A C28A 120.0(3) no
C24A C23A C28A 117.8(3) no
C23A C24A C25A 119.7(5) no
C24A C25A C26A 123.1(8) no
C25A C26A C27A 119.8(6) no
C26A C27A C28A 120.1(8) no
C23A C28A C27A 119.4(6) no
C2A C1A H1C 108.99 no
C2A C1A H1D 109.03 no
C10A C1A H1C 108.98 no
C10A C1A H1D 109.02 no
H1C C1A H1D 107.90 no
C1A C2A H2C 109.24 no
C1A C2A H2D 109.23 no
C3A C2A H2C 109.26 no
C3A C2A H2D 109.27 no
H2C C2A H2D 107.95 no
O3A C3A H3A 108.46 no
C2A C3A H3A 108.54 no
C4A C3A H3A 108.47 no
C4A C5A H5A 104.63 no
C6A C5A H5A 104.66 no
C10A C5A H5A 104.58 no
C5A C6A H61A 109.63 no
C5A C6A H62A 109.54 no
C7A C6A H61A 109.78 no
C7A C6A H62A 109.67 no
H61A C6A H62A 108.22 no
C6A C7A H71A 108.90 no
C6A C7A H72A 108.89 no
C8A C7A H71A 108.98 no
C8A C7A H72A 108.88 no
H71A C7A H72A 107.83 no
C9A C11A H11C 108.68 no
C9A C11A H11D 108.67 no
C12A C11A H11C 108.70 no
C12A C11A H11D 108.70 no
H11C C11A H11D 107.51 no
C11A C12A H12C 109.24 no
C11A C12A H12D 109.24 no
C13A C12A H12C 109.30 no
C13A C12A H12D 109.21 no
H12C C12A H12D 107.93 no
C14A C15A H15A 124.04 no
C16A C15A H15A 124.01 no
C15A C16A H16C 111.25 no
C15A C16A H16D 111.26 no
C17A C16A H16C 111.34 no
C17A C16A H16D 111.25 no
H16C C16A H16D 109.20 no
C13A C17A H17A 106.94 no
C16A C17A H17A 106.88 no
C20A C17A H17A 106.92 no
C13A C18A H18D 109.49 no
C13A C18A H18E 109.44 no
C13A C18A H18F 109.47 no
H18D C18A H18E 109.49 no
H18D C18A H18F 109.43 no
H18E C18A H18F 109.50 no
C10A C19A H19D 109.48 no
C10A C19A H19E 109.49 no
C10A C19A H19F 109.43 no
H19D C19A H19E 109.53 no
H19D C19A H19F 109.51 no
H19E C19A H19F 109.38 no
C17A C20A H20A 107.90 no
C21A C20A H20A 107.95 no
C22A C20A H20A 107.94 no
C20A C21A H21D 109.45 no
C20A C21A H21E 109.42 no
C20A C21A H21F 109.38 no
H21D C21A H21E 109.54 no
H21D C21A H21F 109.50 no
H21E C21A H21F 109.53 no
C20A C22A H22C 108.63 no
C20A C22A H22D 108.66 no
C23A C22A H22C 108.59 no
C23A C22A H22D 108.59 no
H22C C22A H22D 107.56 no
C23A C24A H24A 120.14 no
C25A C24A H24A 120.14 no
C24A C25A H25A 118.48 no
C26A C25A H25A 118.41 no
C25A C26A H26A 120.02 no
C27A C26A H26A 120.18 no
C26A C27A H27A 119.97 no
C28A C27A H27A 119.93 no
C23A C28A H28A 120.30 no
C27A C28A H28A 120.35 no
C4A C41A H41D 109.42 no
C4A C41A H41E 109.53 no
C4A C41A H41F 109.46 no
H41D C41A H41E 109.47 no
H41D C41A H41F 109.46 no
H41E C41A H41F 109.49 no
C4A C42A H42D 109.47 no
C4A C42A H42E 109.50 no
C4A C42A H42F 109.47 no
H42D C42A H42E 109.42 no
H42D C42A H42F 109.44 no
H42E C42A H42F 109.53 no

loop_
_geom_bond_atom_site_label_1
_geom_bond_atom_site_label_2
_geom_bond_site_symmetry_1
_geom_bond_site_symmetry_2
_geom_bond_distance
_geom_bond_publ_flag
O3 C3 . . 1.440(3) no
O3 H3B . . .9595 no
O3 H3C . . .9604 no
O3A C3A . . 1.442(3) no
O3A H33A . . .9601 no
O3A H32A . . .9599 no
C1 C10 . . 1.548(5) no
C1 C2 . . 1.529(4) no
C2 C3 . . 1.528(4) no
C3 C4 . . 1.550(5) no
C4 C41 . . 1.532(5) no
C4 C42 . . 1.535(4) no
C4 C5 . . 1.554(4) no
C5 C10 . . 1.562(3) no
C5 C6 . . 1.510(5) no
C6 C7 . . 1.524(4) no
C7 C8 . . 1.490(4) no
C8 C9 . . 1.374(4) no
C8 C14 . . 1.470(4) no
C9 C11 . . 1.505(4) no
C9 C10 . . 1.536(4) no
C10 C19 . . 1.548(4) no
C11 C12 . . 1.528(4) no
C12 C13 . . 1.535(5) no
C13 C17 . . 1.555(4) no
C13 C14 . . 1.526(4) no
C13 C18 . . 1.541(5) no
C14 C15 . . 1.350(4) no
C15 C16 . . 1.502(4) no
C16 C17 . . 1.549(4) no
C17 C20 . . 1.534(4) no
C20 C21 . . 1.516(5) no
C20 C22 . . 1.546(4) no
C22 C23 . . 1.510(4) no
C23 C28 . . 1.393(5) no
C23 C24 . . 1.393(5) no
C24 C25 . . 1.380(4) no
C25 C26 . . 1.387(5) no
C26 C27 . . 1.383(6) no
C27 C28 . . 1.386(4) no
C1 H1B . . .9701 no
C1 H1A . . .9702 no
C2 H2A . . .9702 no
C2 H2B . . .9702 no
C3 H3 . . .9806 no
C5 H5 . . .9793 no
C6 H6B . . .9711 no
C6 H6A . . .9711 no
C7 H7B . . .9699 no
C7 H7A . . .9693 no
C11 H11A . . .9699 no
C11 H11B . . .9701 no
C12 H12B . . .9696 no
C12 H12A . . .9705 no
C15 H15 . . .9291 no
C16 H16A . . .9704 no
C16 H16B . . .9715 no
C17 H17 . . .9792 no
C18 H18A . . .9596 no
C18 H18C . . .9598 no
C18 H18B . . .9593 no
C19 H19B . . .9607 no
C19 H19A . . .9601 no
C19 H19C . . .9598 no
C20 H20 . . .9803 no
C21 H21A . . .9606 no
C21 H21C . . .9598 no
C21 H21B . . .9595 no
C22 H22B . . .9710 no
C22 H22A . . .9695 no
C24 H24 . . .9307 no
C25 H25 . . .9302 no
C26 H26 . . .9297 no
C27 H27 . . .9298 no
C28 H28 . . .9301 no
C41 H41C . . .9602 no
C41 H41B . . .9602 no
C41 H41A . . .9597 no
C42 H42C . . .9604 no
C42 H42A . . .9609 no
C42 H42B . . .9601 no
C1A C2A . . 1.531(4) no
C1A C10A . . 1.545(5) no
C2A C3A . . 1.527(4) no
C3A C4A . . 1.542(5) no
C4A C42A . . 1.545(5) no
C4A C5A . . 1.558(4) no
C4A C41A . . 1.543(4) no
C5A C10A . . 1.558(4) no
C5A C6A . . 1.526(5) no
C6A C7A . . 1.513(4) no
C7A C8A . . 1.508(5) no
C8A C9A . . 1.350(4) no
C8A C14A . . 1.470(4) no
C9A C11A . . 1.517(4) no
C9A C10A . . 1.541(4) no
C10A C19A . . 1.545(4) no
C11A C12A . . 1.532(4) no
C12A C13A . . 1.536(5) no
C13A C14A . . 1.520(4) no
C13A C18A . . 1.542(4) no
C13A C17A . . 1.562(4) no
C14A C15A . . 1.334(4) no
C15A C16A . . 1.501(4) no
C16A C17A . . 1.550(5) no
C17A C20A . . 1.527(4) no
C20A C22A . . 1.551(4) no
C20A C21A . . 1.531(5) no
C22A C23A . . 1.495(4) no
C23A C28A . . 1.389(6) no
C23A C24A . . 1.386(6) no
C24A C25A . . 1.392(8) no
C25A C26A . . 1.287(15) no
C26A C27A . . 1.372(17) no
C27A C28A . . 1.416(6) no
C1A H1C . . .9702 no
C1A H1D . . .9690 no
C2A H2C . . .9704 no
C2A H2D . . .9687 no
C3A H3A . . .9799 no
C5A H5A . . .9796 no
C6A H61A . . .9691 no
C6A H62A . . .9705 no
C7A H71A . . .9681 no
C7A H72A . . .9704 no
C11A H11C . . .9702 no
C11A H11D . . .9704 no
C12A H12C . . .9702 no
C12A H12D . . .9705 no
C15A H15A . . .9310 no
C16A H16C . . .9698 no
C16A H16D . . .9693 no
C17A H17A . . .9789 no
C18A H18D . . .9611 no
C18A H18E . . .9603 no
C18A H18F . . .9601 no
C19A H19D . . .9600 no
C19A H19E . . .9602 no
C19A H19F . . .9599 no
C20A H20A . . .9797 no
C21A H21D . . .9589 no
C21A H21E . . .9596 no
C21A H21F . . .9602 no
C22A H22C . . .9699 no
C22A H22D . . .9696 no
C24A H24A . . .9297 no
C25A H25A . . .9298 no
C26A H26A . . .9293 no
C27A H27A . . .9310 no
C28A H28A . . .9295 no
C41A H41D . . .9610 no
C41A H41E . . .9592 no
C41A H41F . . .9591 no
C42A H42D . . .9613 no
C42A H42E . . .9592 no
C42A H42F . . .9599 no

loop_
_geom_contact_atom_site_label_1
_geom_contact_atom_site_label_2
_geom_contact_distance
_geom_contact_site_symmetry_2
_geom_contact_publ_flag
O3 O3A 2.749(4) 1_545 no
O3 O3A 2.855(3) 2_545 no
O3A O3 2.855(3) 2_565 no
O3A O3 2.749(4) 1_565 no
O3 H41C 2.8872 . no
O3 H41B 2.6491 . no
O3 H32A 1.9579 2_545 no
O3 H33A 1.8514 1_545 no
O3 H41E 2.6525 2_545 no
O3 H42C 2.5934 . no
O3A H41E 2.5869 . no
O3A H42E 2.6556 . no
O3A H3B 2.0089 2_565 no
O3A H42C 2.5964 2_565 no
O3A H3C 1.8055 1_565 no
C9 C18 3.527(4) . no
C9A C18A 3.531(4) . no
C11 C26A 3.564(6) 4_556 no
C12 C21 3.357(5) . no
C12A C21A 3.416(4) . no
C18 C9 3.527(4) . no
C18 C21 3.525(5) . no
C18A C21A 3.545(5) . no
C18A C9A 3.531(4) . no
C19 C41 3.273(4) . no
C19A C42A 3.263(4) . no
C21 C28 3.424(5) . no
C21 C18 3.525(5) . no
C21 C12 3.357(5) . no
C21A C12A 3.416(4) . no
C21A C18A 3.545(5) . no
C21A C24A 3.448(5) . no
C24A C21A 3.448(5) . no
C26A C11 3.564(6) 4_546 no
C28 C21 3.424(5) . no
C41 C19 3.273(4) . no
C42A C19A 3.263(4) . no
C1 H11B 2.5515 . no
C1A H11D 2.5286 . no
C2 H41C 2.7834 . no
C2 H19C 2.7789 . no
C2 H33A 3.0870 1_545 no
C2A H19F 2.7596 . no
C2A H42F 2.7951 . no
C3 H32A 3.0564 2_545 no
C3 H33A 2.8182 1_545 no
C3A H3C 2.8214 1_565 no
C4 H19C 3.0456 . no
C6 H19B 2.7953 . no
C6 H41A 2.7419 . no
C6 H42A 2.7927 . no
C6A H41F 2.7838 . no
C6A H42D 2.7411 . no
C6A H19E 2.7341 . no
C6A H19B 3.0409 3_455 no
C7 H15 2.7794 . no
C7A H15A 2.7314 . no
C8 H5 2.8429 . no
C8 H18B 2.9490 . no
C8A H12D 3.0829 . no
C8A H5A 2.8098 . no
C8A H18E 3.0038 . no
C9 H18B 3.0507 . no
C9A H18E 3.0560 . no
C11 H18B 2.7166 . no
C11 H1B 3.0586 . no
C11 H19A 2.7862 . no
C11 H1A 2.7351 . no
C11A H19D 2.8166 . no
C11A H1D 3.0102 . no
C11A H1C 2.7420 . no
C11A H18E 2.7234 . no
C12 H21A 2.8821 . no
C12 H11D 3.0714 . no
C12A H21D 2.9245 . no
C12A H11B 2.9449 . no
C13 H21A 2.8767 . no
C13A H21D 2.9171 . no
C14A H24 2.9897 3_445 no
C15 H7A 2.8204 . no
C15 H18A 3.0083 . no
C15 H7B 3.0034 . no
C15A H24 3.0531 3_445 no
C15A H16B 3.0574 3_445 no
C15A H72A 2.9947 . no
C15A H71A 2.7807 . no
C15A H18D 3.0543 . no
C16 H18A 2.8909 . no
C16 H22A 2.5946 . no
C16A H22C 2.5183 . no
C16A H18D 2.8791 . no
C18 H21A 2.9881 . no
C18 H20 2.7894 . no
C18 H11A 2.8298 . no
C18A H11C 2.8121 . no
C18A H21D 3.0426 . no
C18A H20A 2.6880 . no
C19 H41C 2.8213 . no
C19 H2A 2.8216 . no
C19 H11A 2.8753 . no
C19 H6B 2.7695 . no
C19A H11C 2.9871 . no
C19A H2C 2.8391 . no
C19A H61A 2.7243 . no
C19A H42F 2.7933 . no
C20 H18C 2.8794 . no
C20A H18D 3.0186 . no
C20A H18F 2.8597 . no
C21 H12A 2.8237 . no
C21 H18C 2.9984 . no
C21A H12C 2.8848 . no
C21A H18F 3.0331 . no
C22 H16A 2.8915 . no
C22 H16B 3.0727 . no
C22A H16C 2.8524 . no
C22A H16D 3.0069 . no
C23 H21C 2.6418 . no
C23A H21F 2.6869 . no
C24 H20 3.0751 . no
C24A H21F 2.8528 . no
C24A H2C 2.9618 1_545 no
C26 H26A 2.9877 4_566 no
C26 H18E 3.0908 4_556 no
C26A H26 3.0858 4_536 no
C26A H11A 2.7708 4_546 no
C27 H26A 3.0441 4_566 no
C27A H11A 3.0978 4_546 no
C28 H21C 2.8608 . no
C28 H2A 3.0173 1_565 no
C28A H20A 3.0652 . no
C41 H6B 2.9847 . no
C41 H3B 2.9511 . no
C41 H19C 2.6870 . no
C41 H2A 2.8743 . no
C41A H32A 2.6052 . no
C41A H62A 2.5843 . no
C41A H16A 2.8687 2_555 no
C42 H6A 2.5729 . no
C42 H3B 2.5046 . no
C42 H16C 2.8114 2_555 no
C42A H19F 2.7506 . no
C42A H61A 3.0029 . no
C42A H2C 2.8668 . no
H1A C11 2.7351 . no
H1A H11B 2.1480 . no
H1A H19A 2.4518 . no
H1A H21E 2.5670 . no
H1B C11 3.0586 . no
H1B H3 2.5640 . no
H1B H11B 2.5131 . no
H1B H5 2.5100 . no
H1C H19D 2.5113 . no
H1C H11D 2.1523 . no
H1C C11A 2.7420 . no
H1D C11A 3.0102 . no
H1D H11D 2.4466 . no
H1D H3A 2.5729 . no
H1D H5A 2.5011 . no
H2A C19 2.8216 . no
H2A C28 3.0173 1_545 no
H2A C41 2.8743 . no
H2A H19C 2.2269 . no
H2A H41C 2.2328 . no
H2B H3C 2.3970 . no
H2C C19A 2.8391 . no
H2C C24A 2.9618 1_565 no
H2C C42A 2.8668 . no
H2C H19F 2.2063 . no
H2C H42F 2.2382 . no
H2D H33A 2.2888 . no
H3 H5 2.4862 . no
H3 H42B 2.4641 . no
H3 H1B 2.5640 . no
H3A H1D 2.5729 . no
H3A H5A 2.4648 . no
H3A H41D 2.4461 . no
H3B C41 2.9511 . no
H3B H33A 2.4290 1_545 no
H3B H41B 2.5721 . no
H3B C42 2.5046 . no
H3B H41E 2.2864 2_545 no
H3B O3A 2.0089 2_545 no
H3B H42C 1.8710 . no
H3C H2B 2.3970 . no
H3C C3A 2.8214 1_545 no
H3C O3A 1.8055 1_545 no
H3C H32A 2.0879 1_545 no
H3C H33A .9579 1_545 no
H5 C8 2.8429 . no
H5 H7B 2.5240 . no
H5 H1B 2.5100 . no
H5 H3 2.4862 . no
H5 H42B 2.2529 . no
H5A C8A 2.8098 . no
H5A H1D 2.5011 . no
H5A H3A 2.4648 . no
H5A H41D 2.2738 . no
H5A H72A 2.4918 . no
H6A H42A 2.1219 . no
H6A C42 2.5729 . no
H6B C19 2.7695 . no
H6B H62A 2.4064 3_545 no
H6B H19B 2.2100 . no
H6B H41A 2.3734 . no
H6B C41 2.9847 . no
H6B H41F 2.5519 3_545 no
H7A H15 2.4686 . no
H7A C15 2.8204 . no
H7B C15 3.0034 . no
H7B H5 2.5240 . no
H7B H72A 2.4208 2_555 no
H11A C26A 2.7708 4_556 no
H11A H18B 2.2971 . no
H11A H19A 2.2942 . no
H11A C18 2.8298 . no
H11A C19 2.8753 . no
H11A C27A 3.0978 4_556 no
H11A H26A 2.4963 4_556 no
H11B C1 2.5515 . no
H11B H12D 2.2954 . no
H11B H1B 2.5131 . no
H11B C12A 2.9449 . no
H11B H1A 2.1480 . no
H11C H18E 2.2962 . no
H11C C19A 2.9871 . no
H11C C18A 2.8121 . no
H11C H19D 2.3653 . no
H11D H12B 2.5170 . no
H11D C12 3.0714 . no
H11D C1A 2.5286 . no
H11D H1C 2.1523 . no
H11D H1D 2.4466 . no
H12A H18C 2.5166 . no
H12A C21 2.8237 . no
H12A H21A 2.1990 . no
H12B H11D 2.5170 . no
H12B H17 2.3504 . no
H12C C21A 2.8848 . no
H12C H18F 2.5094 . no
H12C H21D 2.2392 . no
H12D H17A 2.3949 . no
H12D C8A 3.0829 . no
H12D H11B 2.2954 . no
H15 C7 2.7794 . no
H15 H7A 2.4686 . no
H15 H41A 2.4836 4_555 no
H15A H16B 2.5222 3_445 no
H15A C7A 2.7314 . no
H15A H71A 2.4095 . no
H16A C22 2.8915 . no
H16A H41F 2.4492 2_555 no
H16A H22A 2.3405 . no
H16A C41A 2.8687 2_555 no
H16B H15A 2.5222 3_555 no
H16B C22 3.0727 . no
H16B H20 2.5342 . no
H16B H22A 2.5325 . no
H16B C15A 3.0574 3_555 no
H16C C22A 2.8524 . no
H16C H22C 2.2727 . no
H16C C42 2.8114 2_555 no
H16C H42A 2.5596 2_555 no
H16C H42B 2.5488 2_555 no
H16D C22A 3.0069 . no
H16D H18D 2.5669 . no
H16D H20A 2.5457 . no
H16D H22C 2.4417 . no
H16D H18A 2.5102 3_445 no
H17 H21B 2.5441 . no
H17 H22B 2.4591 . no
H17 H12B 2.3504 . no
H17A H22D 2.5419 . no
H17A H12D 2.3949 . no
H17A H21E 2.5071 . no
H18A C16 2.8909 . no
H18A H16D 2.5102 3_555 no
H18A C15 3.0083 . no
H18B C8 2.9490 . no
H18B C9 3.0507 . no
H18B C11 2.7166 . no
H18B H11A 2.2971 . no
H18C H21A 2.3299 . no
H18C H20 2.5298 . no
H18C H12A 2.5166 . no
H18C C20 2.8794 . no
H18C C21 2.9984 . no
H18D C20A 3.0186 . no
H18D C16A 2.8791 . no
H18D C15A 3.0543 . no
H18D H16D 2.5669 . no
H18D H20A 2.4757 . no
H18E C26 3.0908 4_546 no
H18E C11A 2.7234 . no
H18E H11C 2.2962 . no
H18E C8A 3.0038 . no
H18E C9A 3.0560 . no
H18F H21C 2.5023 4_546 no
H18F C21A 3.0331 . no
H18F H12C 2.5094 . no
H18F C20A 2.8597 . no
H18F H21D 2.3941 . no
H18F H20A 2.4585 . no
H19A H11A 2.2942 . no
H19A H1A 2.4518 . no
H19A C11 2.7862 . no
H19B H61A 2.3156 3_545 no
H19B C6 2.7953 . no
H19B H6B 2.2100 . no
H19B C6A 3.0409 3_545 no
H19C C2 2.7789 . no
H19C C4 3.0456 . no
H19C C41 2.6870 . no
H19C H2A 2.2269 . no
H19C H41C 2.0410 . no
H19D C11A 2.8166 . no
H19D H1C 2.5113 . no
H19D H11C 2.3653 . no
H19E C6A 2.7341 . no
H19E H61A 2.1118 . no
H19F C42A 2.7506 . no
H19F H2C 2.2063 . no
H19F C2A 2.7596 . no
H19F H42F 2.0729 . no
H20 C18 2.7894 . no
H20 C24 3.0751 . no
H20 H18C 2.5298 . no
H20 H16B 2.5342 . no
H20A C28A 3.0652 . no
H20A C18A 2.6880 . no
H20A H18D 2.4757 . no
H20A H18F 2.4585 . no
H20A H16D 2.5457 . no
H21A C12 2.8821 . no
H21A C13 2.8767 . no
H21A H18C 2.3299 . no
H21A C18 2.9881 . no
H21A H12A 2.1990 . no
H21B H17 2.5441 . no
H21B H22B 2.5873 . no
H21C C28 2.8608 . no
H21C C23 2.6418 . no
H21C H18F 2.5023 4_556 no
H21D C12A 2.9245 . no
H21D C13A 2.9171 . no
H21D H12C 2.2392 . no
H21D H18F 2.3941 . no
H21D C18A 3.0426 . no
H21D H25A 2.5032 4_556 no
H21E H17A 2.5071 . no
H21E H1A 2.5670 . no
H21E H22D 2.5873 . no
H21F C24A 2.8528 . no
H21F C23A 2.6869 . no
H22A C16 2.5946 . no
H22A H24 2.5283 . no
H22A H16A 2.3405 . no
H22A H16B 2.5325 . no
H22B H28 2.4086 . no
H22B H17 2.4591 . no
H22B H21B 2.5873 . no
H22C C16A 2.5183 . no
H22C H28A 2.4931 . no
H22C H16C 2.2727 . no
H22C H16D 2.4417 . no
H22D H24A 2.4207 . no
H22D H17A 2.5419 . no
H22D H21E 2.5873 . no
H24 H22A 2.5283 . no
H24 C14A 2.9897 3_555 no
H24 C15A 3.0531 3_555 no
H24 H71A 2.5488 3_555 no
H24A H22D 2.4207 . no
H24A H28 2.3224 1_545 no
H25A H21D 2.5032 4_546 no
H26 C26A 3.0858 4_566 no
H26A H11A 2.4963 4_546 no
H26A C26 2.9877 4_536 no
H26A C27 3.0441 4_536 no
H28 H22B 2.4086 . no
H28 H24A 2.3224 1_565 no
H28A H22C 2.4931 . no
H32A H41E 1.9727 . no
H32A O3 1.9579 2_565 no
H32A C41A 2.6052 . no
H32A H3C 2.0879 1_565 no
H32A C3 3.0564 2_565 no
H32A H42C 2.3028 2_565 no
H33A H3B 2.4290 1_565 no
H33A O3 1.8514 1_565 no
H33A C2 3.0870 1_565 no
H33A C3 2.8182 1_565 no
H33A H2D 2.2888 . no
H33A H3C .9579 1_565 no
H41A C6 2.7419 . no
H41A H42A 2.5666 . no
H41A H15 2.4836 4_545 no
H41A H6B 2.3734 . no
H41B H3B 2.5721 . no
H41B H42C 2.4536 . no
H41B H41E 2.4832 2_545 no
H41B O3 2.6491 . no
H41C C2 2.7834 . no
H41C C19 2.8213 . no
H41C O3 2.8872 . no
H41C H19C 2.0410 . no
H41C H2A 2.2328 . no
H41D H3A 2.4461 . no
H41D H5A 2.2738 . no
H41E H32A 1.9727 . no
H41E O3A 2.5869 . no
H41E H3B 2.2864 2_565 no
H41E H42E 2.4685 . no
H41E O3 2.6525 2_565 no
H41E H41B 2.4832 2_565 no
H41F H42D 2.5656 . no
H41F H62A 2.1055 . no
H41F H6B 2.5519 3_455 no
H41F H16A 2.4492 2_555 no
H41F C6A 2.7838 . no
H42A C6 2.7927 . no
H42A H16C 2.5596 2_555 no
H42A H6A 2.1219 . no
H42A H41A 2.5666 . no
H42B H3 2.4641 . no
H42B H5 2.2529 . no
H42B H16C 2.5488 2_555 no
H42C H42E 2.4558 2_545 no
H42C O3 2.5934 . no
H42C H3B 1.8710 . no
H42C H41B 2.4536 . no
H42C O3A 2.5964 2_545 no
H42C H32A 2.3028 2_545 no
H42D C6A 2.7411 . no
H42D H41F 2.5656 . no
H42D H61A 2.4029 . no
H42E O3A 2.6556 . no
H42E H41E 2.4685 . no
H42E H42C 2.4558 2_565 no
H42F C2A 2.7951 . no
H42F C19A 2.7933 . no
H42F H2C 2.2382 . no
H42F H19F 2.0729 . no
H61A C19A 2.7243 . no
H61A C42A 3.0029 . no
H61A H19E 2.1118 . no
H61A H42D 2.4029 . no
H61A H19B 2.3156 3_455 no
H62A C41A 2.5843 . no
H62A H41F 2.1055 . no
H62A H6B 2.4064 3_455 no
H71A C15A 2.7807 . no
H71A H15A 2.4095 . no
H71A H24 2.5488 3_445 no
H72A C15A 2.9947 . no
H72A H5A 2.4918 . no
H72A H7B 2.4208 2_555 no

loop_
_geom_hbond_atom_site_label_D
_geom_hbond_atom_site_label_H
_geom_hbond_atom_site_label_A
_geom_hbond_site_symmetry_A
_geom_hbond_distance_DH
_geom_hbond_distance_HA
_geom_hbond_distance_DA
_geom_hbond_angle_DHA
_geom_hbond_publ_flag
O3 H3B O3A 2_545 .96 2.01 2.855(3) 146 yes
O3 H3C O3A 1_545 .96 1.81 2.749(4) 167 yes
O3A H32A O3 2_565 .96 1.96 2.855(3) 155 yes
O3A H33A O3 1_565 .96 1.85 2.749(4) 154 yes
C41A H41E O3A . .9592 2.5869 2.971(4) 104.14 no
C42 H42C O3 . .9604 2.5934 2.988(4) 104.91 no
C42 H42C O3A 2_545 .9604 2.5964 3.527(4) 163.36 no

loop_
_geom_torsion_atom_site_label_1
_geom_torsion_atom_site_label_2
_geom_torsion_atom_site_label_3
_geom_torsion_atom_site_label_4
_geom_torsion
_geom_torsion_publ_flag
C10 C1 C2 C3 -58.2(3) no
C2 C1 C10 C9 171.4(2) no
C2 C1 C10 C19 -71.7(3) no
C2 C1 C10 C5 52.2(3) no
C1 C2 C3 O3 -179.3(3) no
C1 C2 C3 C4 58.2(3) no
C2 C3 C4 C42 -169.0(2) no
O3 C3 C4 C41 -47.7(3) no
C2 C3 C4 C41 73.3(3) no
O3 C3 C4 C5 -173.7(2) no
O3 C3 C4 C42 70.0(3) no
C2 C3 C4 C5 -52.7(3) no
C3 C4 C5 C6 -175.5(2) no
C41 C4 C5 C10 -72.2(4) no
C42 C4 C5 C6 -59.8(4) no
C42 C4 C5 C10 167.3(3) no
C41 C4 C5 C6 60.8(3) no
C3 C4 C5 C10 51.6(3) no
C10 C5 C6 C7 -62.1(3) no
C4 C5 C6 C7 161.7(2) no
C6 C5 C10 C19 -65.2(3) no
C6 C5 C10 C9 53.3(3) no
C4 C5 C10 C1 -51.3(3) no
C4 C5 C10 C9 -172.1(3) no
C4 C5 C10 C19 69.4(4) no
C6 C5 C10 C1 174.1(2) no
C5 C6 C7 C8 42.3(4) no
C6 C7 C8 C14 170.3(3) no
C6 C7 C8 C9 -17.1(5) no
C7 C8 C9 C10 10.9(5) no
C7 C8 C14 C15 4.9(6) no
C9 C8 C14 C13 21.0(5) no
C9 C8 C14 C15 -168.0(4) no
C7 C8 C9 C11 177.6(3) no
C14 C8 C9 C10 -176.7(3) no
C14 C8 C9 C11 -10.0(5) no
C7 C8 C14 C13 -166.2(3) no
C11 C9 C10 C19 -72.2(4) no
C8 C9 C11 C12 23.7(5) no
C10 C9 C11 C12 -168.9(3) no
C8 C9 C10 C1 -146.7(3) no
C8 C9 C10 C5 -28.2(4) no
C8 C9 C10 C19 95.0(3) no
C11 C9 C10 C1 46.1(4) no
C11 C9 C10 C5 164.6(3) no
C9 C11 C12 C13 -46.8(4) no
C11 C12 C13 C18 -64.8(3) no
C11 C12 C13 C14 53.6(3) no
C11 C12 C13 C17 165.9(2) no
C14 C13 C17 C20 -158.8(3) no
C18 C13 C17 C16 85.4(3) no
C18 C13 C17 C20 -43.0(4) no
C14 C13 C17 C16 -30.4(3) no
C12 C13 C14 C8 -42.4(4) no
C12 C13 C14 C15 145.1(3) no
C17 C13 C14 C8 -163.7(3) no
C17 C13 C14 C15 23.8(4) no
C18 C13 C14 C8 77.4(4) no
C18 C13 C14 C15 -95.1(3) no
C12 C13 C17 C16 -146.2(3) no
C12 C13 C17 C20 85.4(4) no
C8 C14 C15 C16 -178.4(3) no
C13 C14 C15 C16 -6.7(4) no
C14 C15 C16 C17 -13.6(4) no
C15 C16 C17 C20 158.9(3) no
C15 C16 C17 C13 27.3(3) no
C13 C17 C20 C21 -56.9(4) no
C13 C17 C20 C22 179.4(3) no
C16 C17 C20 C21 179.8(3) no
C16 C17 C20 C22 56.1(4) no
C17 C20 C22 C23 -177.7(3) no
C21 C20 C22 C23 57.1(4) no
C20 C22 C23 C24 79.2(4) no
C20 C22 C23 C28 -100.8(4) no
C28 C23 C24 C25 -.2(4) no
C22 C23 C24 C25 179.9(3) no
C22 C23 C28 C27 179.4(3) no
C24 C23 C28 C27 -.5(4) no
C23 C24 C25 C26 .9(4) no
C24 C25 C26 C27 -.8(4) no
C25 C26 C27 C28 .1(4) no
C26 C27 C28 C23 .6(4) no
C2A C1A C10A C19A -72.5(3) no
C10A C1A C2A C3A -57.9(3) no
C2A C1A C10A C5A 52.2(3) no
C2A C1A C10A C9A 170.7(2) no
C1A C2A C3A C4A 58.4(3) no
C1A C2A C3A O3A -179.3(3) no
C2A C3A C4A C42A 72.5(3) no
C2A C3A C4A C41A -169.4(2) no
O3A C3A C4A C5A -175.0(2) no
O3A C3A C4A C41A 69.1(3) no
O3A C3A C4A C42A -49.0(3) no
C2A C3A C4A C5A -53.5(3) no
C41A C4A C5A C6A -60.6(3) no
C3A C4A C5A C6A -176.0(2) no
C3A C4A C5A C10A 53.4(3) no
C42A C4A C5A C10A -71.0(4) no
C41A C4A C5A C10A 168.7(3) no
C42A C4A C5A C6A 59.6(3) no
C4A C5A C6A C7A 160.1(2) no
C6A C5A C10A C19A -64.0(3) no
C6A C5A C10A C9A 54.1(3) no
C4A C5A C10A C1A -52.5(3) no
C4A C5A C10A C9A -173.1(3) no
C10A C5A C6A C7A -65.4(3) no
C6A C5A C10A C1A 174.8(2) no
C4A C5A C10A C19A 68.7(4) no
C5A C6A C7A C8A 43.8(4) no
C6A C7A C8A C14A 167.9(3) no
C6A C7A C8A C9A -14.9(4) no
C9A C8A C14A C13A 12.9(4) no
C7A C8A C9A C10A 6.2(5) no
C7A C8A C9A C11A -179.2(3) no
C14A C8A C9A C10A -176.7(3) no
C14A C8A C9A C11A -2.1(4) no
C7A C8A C14A C13A -169.8(3) no
C7A C8A C14A C15A 7.6(5) no
C9A C8A C14A C15A -169.7(3) no
C11A C9A C10A C19A -76.8(3) no
C8A C9A C11A C12A 20.4(4) no
C8A C9A C10A C1A -143.4(3) no
C8A C9A C10A C5A -25.6(4) no
C8A C9A C10A C19A 97.9(3) no
C11A C9A C10A C1A 41.8(3) no
C11A C9A C10A C5A 159.7(3) no
C10A C9A C11A C12A -164.7(3) no
C9A C11A C12A C13A -48.4(3) no
C11A C12A C13A C14A 55.1(3) no
C11A C12A C13A C17A 167.3(2) no
C11A C12A C13A C18A -63.8(3) no
C12A C13A C14A C15A 143.3(3) no
C12A C13A C14A C8A -38.9(4) no
C14A C13A C17A C16A -30.4(3) no
C14A C13A C17A C20A -156.8(3) no
C18A C13A C17A C16A 85.9(3) no
C18A C13A C17A C20A -40.5(4) no
C17A C13A C14A C15A 21.4(3) no
C18A C13A C14A C8A 81.0(3) no
C18A C13A C14A C15A -96.8(3) no
C12A C13A C17A C16A -145.7(2) no
C12A C13A C17A C20A 87.8(3) no
C17A C13A C14A C8A -160.8(3) no
C13A C14A C15A C16A -2.8(4) no
C8A C14A C15A C16A 179.5(3) no
C14A C15A C16A C17A -17.2(4) no
C15A C16A C17A C20A 159.0(2) no
C15A C16A C17A C13A 29.1(3) no
C13A C17A C20A C21A -62.0(4) no
C16A C17A C20A C21A 176.5(2) no
C16A C17A C20A C22A 52.9(4) no
C13A C17A C20A C22A 174.3(3) no
C21A C20A C22A C23A 61.3(4) no
C17A C20A C22A C23A -173.9(3) no
C20A C22A C23A C24A -100.3(4) no
C20A C22A C23A C28A 82.0(4) no
C22A C23A C24A C25A -179.4(4) no
C24A C23A C28A C27A 1.3(5) no
C28A C23A C24A C25A -1.7(6) no
C22A C23A C28A C27A 179.1(4) no
C23A C24A C25A C26A 2.8(9) no
C24A C25A C26A C27A -3.4(10) no
C25A C26A C27A C28A 2.9(9) no
C26A C27A C28A C23A -1.9(7) no
